data_4031460
loop_
_publ_author_name
'Grenouilleau, P.'
'Meerschaut, A.'

_publ_section_title
;
 Nb Se2 Br2: Etude cristallographique des phases "basse temperature" et
 "haute temperature"
;
_journal_name_full 'European Journal of Solid State Inorganic Chemistry'
_journal_page_first 77
_journal_page_last 89
_journal_volume 25
_journal_year 1988
_chemical_formula_sum 'Br2 Nb Se2'
_chemical_name_systematic 'Nb Se2 Br2'
_space_group_IT_number 2
_symmetry_space_group_name_Hall '-P 1'
_symmetry_space_group_name_H-M 'P -1'
_cell_angle_alpha 111.6
_cell_angle_beta 90.59
_cell_angle_gamma 119.92
_cell_formula_units_Z 2
_cell_length_a 6.736
_cell_length_b 6.688
_cell_length_c 7.402
_cell_volume 260.828
_citation_journal_id_ASTM EJSCE5
_cod_data_source_file Grenouilleau_EJSCE5_1988_1742.cif
_cod_data_source_block Br2Nb1Se2
_cod_original_cell_volume 260.8279
_cod_original_formula_sum 'Br2 Nb1 Se2'
_cod_database_code 4031460

loop_
_symmetry_equiv_pos_as_xyz
x,y,z
-x,-y,-z

loop_
_atom_site_label
_atom_site_type_symbol
_atom_site_fract_x
_atom_site_fract_y
_atom_site_fract_z
_atom_site_occupancy
_atom_site_U_iso_or_equiv
Se1 Se-1 0.0388 -0.2178 0.1332 1 0.0
Br1 Br-1 0.6519 0.2339 0.2301 1 0.0
Se2 Se-1 0.0907 0.1692 0.3254 1 0.0
Nb1 Nb+4 0.2534 0.1276 0.0003 1 0.0
Br2 Br-1 0.5222 0.3506 -0.23 1 0.0
